data_7707904
loop_
_publ_author_name
'Weller, Ruth'
'Ruppach, Lutz'
'Shlyaykher, Alena'
'Tambornino, Frank'
'Werncke, C. Gunnar'

_publ_section_title
;
 Homoleptic quasilinear metal(i/ii) silylamides of Cr-Co with phenyl and
 allyl functions - impact of the oxidation state on secondary ligand
 interactions.
;
_journal_issue 31
_journal_name_full 'Dalton transactions (Cambridge, England : 2003)'
_journal_page_first 10947
_journal_page_last 10963
_journal_paper_doi 10.1039/d1dt01543e
_journal_volume 50
_journal_year 2021
_chemical_formula_moiety 'C38 H48 Li N O2 Si'
_chemical_formula_sum 'C38 H48 Li N O2 Si'
_chemical_formula_weight 585.80
_space_group_crystal_system orthorhombic
_space_group_IT_number 61
_space_group_name_Hall '-P 2ac 2ab'
_space_group_name_H-M_alt 'P b c a'
_atom_sites_solution_hydrogens geom
_atom_sites_solution_primary dual
_audit_creation_date 2021-03-27
_audit_creation_method
;
Olex2 1.2
(compiled 2018.05.29 svn.r3508 for OlexSys, GUI svn.r5506)
;
_audit_update_record
;
2021-06-12 deposited with the CCDC.	2021-07-07 downloaded from the CCDC.
;
_cell_angle_alpha 90
_cell_angle_beta 90
_cell_angle_gamma 90
_cell_formula_units_Z 8
_cell_length_a 10.6101(7)
_cell_length_b 16.8895(10)
_cell_length_c 38.289(3)
_cell_measurement_reflns_used 7263
_cell_measurement_temperature 100
_cell_measurement_theta_max 26.746
_cell_measurement_theta_min 2.328
_cell_volume 6861.4(8)
_computing_cell_refinement 'X-Area Recipe 1.36.0.0 (STOE, 2020)'
_computing_data_collection 'X-Area WinXpose 2.0.22.0 (STOE, 2016)'
_computing_data_reduction 'X-Area X-Red 1.65.2.0 (STOE, 2020)'
_computing_molecular_graphics 'Olex2 (Dolomanov et al., 2009)'
_computing_publication_material 'Olex2 (Dolomanov et al., 2009)'
_computing_structure_refinement 'XL (Sheldrick, 2008)'
_computing_structure_solution 'ShelXT (Sheldrick, 2015)'
_diffrn_ambient_temperature 100.0
_diffrn_detector 'imaging plate area detector'
_diffrn_detector_area_resol_mean 6.67
_diffrn_detector_type 'STOE Imaging Plate'
_diffrn_measured_fraction_theta_full 0.999
_diffrn_measured_fraction_theta_max 0.995
_diffrn_measurement_device '2-circle diffractometer'
_diffrn_measurement_device_type 'STOE IPDS II'
_diffrn_measurement_method '\w scans'
_diffrn_radiation_collimation '0.5 mm, multiple pinhole'
_diffrn_radiation_monochromator 'planar graphite'
_diffrn_radiation_probe x-ray
_diffrn_radiation_type MoK\a
_diffrn_radiation_wavelength 0.71073
_diffrn_reflns_av_R_equivalents 0.1141
_diffrn_reflns_av_unetI/netI 0.1028
_diffrn_reflns_Laue_measured_fraction_full 0.999
_diffrn_reflns_Laue_measured_fraction_max 0.995
_diffrn_reflns_limit_h_max 13
_diffrn_reflns_limit_h_min -13
_diffrn_reflns_limit_k_max 20
_diffrn_reflns_limit_k_min -21
_diffrn_reflns_limit_l_max 48
_diffrn_reflns_limit_l_min -48
_diffrn_reflns_number 55029
_diffrn_reflns_point_group_measured_fraction_full 0.999
_diffrn_reflns_point_group_measured_fraction_max 0.995
_diffrn_reflns_theta_full 25.242
_diffrn_reflns_theta_max 26.746
_diffrn_reflns_theta_min 2.328
_diffrn_source 'sealed X-ray tube, 12 x 0.4 mm LF focus'
_diffrn_source_target Mo
_diffrn_source_type 'STOE C-Tech Mo LFF X-Ray Tube'
_exptl_absorpt_coefficient_mu 0.101
_exptl_absorpt_correction_T_max 0.9905
_exptl_absorpt_correction_T_min 0.6423
_exptl_absorpt_correction_type sphere
_exptl_absorpt_process_details
;
X-Area LANA 1.71.6.0 (STOE, 2017) Statistics over combined scale factors for x file reflections:
       min. = 0.782 (run 1)   max. = 1.206 (run 1)    spread = 0.4
;
_exptl_crystal_colour 'clear brownish colourless'
_exptl_crystal_colour_lustre clear
_exptl_crystal_colour_modifier brownish
_exptl_crystal_colour_primary colourless
_exptl_crystal_density_diffrn 1.134
_exptl_crystal_description block
_exptl_crystal_F_000 2528
_exptl_crystal_size_max 0.288
_exptl_crystal_size_mid 0.192
_exptl_crystal_size_min 0.181
_exptl_crystal_size_rad 0.062
_refine_diff_density_max 0.252
_refine_diff_density_min -0.240
_refine_diff_density_rms 0.036
_refine_ls_extinction_method none
_refine_ls_goodness_of_fit_ref 0.797
_refine_ls_hydrogen_treatment constr
_refine_ls_matrix_type full
_refine_ls_number_parameters 404
_refine_ls_number_reflns 7263
_refine_ls_number_restraints 0
_refine_ls_restrained_S_all 0.797
_refine_ls_R_factor_all 0.0958
_refine_ls_R_factor_gt 0.0379
_refine_ls_shift/su_max 0.001
_refine_ls_shift/su_mean 0.000
_refine_ls_structure_factor_coef Fsqd
_refine_ls_weighting_details 'w=1/[\s^2^(Fo^2^)+(0.0440P)^2^] where P=(Fo^2^+2Fc^2^)/3'
_refine_ls_weighting_scheme calc
_refine_ls_wR_factor_gt 0.0819
_refine_ls_wR_factor_ref 0.0892
_reflns_Friedel_coverage 0.000
_reflns_number_gt 3475
_reflns_number_total 7263
_reflns_threshold_expression 'I > 2\s(I)'
_cod_data_source_file d1dt01543e2.cif
_cod_data_source_block lil3_a
_cod_depositor_comments 'Adding full bibliography for 7707896--7707917.cif.'
_cod_original_cell_volume 6861.3(8)
_cod_database_code 7707904
_shelx_shelxl_version_number 2016/6
_shelx_space_group_comment
;
The symmetry employed for this shelxl refinement is uniquely defined
by the following loop, which should always be used as a source of
symmetry information in preference to the above space-group names.
They are only intended as comments.
;
_shelx_estimated_absorpt_t_max 0.982
_shelx_estimated_absorpt_t_min 0.972
_olex2_refinement_description
;
1. Fixed Uiso
 At 1.2 times of:
  All C(H) groups, All C(H,H) groups, All C(H,H,H,H) groups
 At 1.5 times of:
  All C(H,H,H) groups
2. Uiso/Uaniso restraints and constraints
Uanis(C1AA) = Uanis(C0AA)
3. Others
 Fixed Sof: H01A(0.5) H01B(0.5) H01C(0.5) H01D(0.5) H01H(0.5) H01I(0.5)
 H01J(0.5) H01K(0.5) C015(0.5) H01P(0.5) H01Q(0.5) C016(0.5) H01R(0.5)
 H01S(0.5) C0AA(0.5) H0AA(0.5) H0AB(0.5) C1AA(0.5) H1AA(0.5) H1AB(0.5)
4.a Ternary CH refined with riding coordinates:
 C00H(H00H), C00W(H00X)
4.b Secondary CH2 refined with riding coordinates:
 C00X(H00Y,H), C00Z(H00,HC), C010(H01A,H01B), C010(H01C,H01D), C012(H01H,H01I),
  C012(H01J,H01K), C013(H01L,H01M), C014(H01N,H01O), C015(H01P,H01Q), C016(H01R,
 H01S), C0AA(H0AA,H0AB), C1AA(H1AA,H1AB)
4.c Aromatic/amide H refined with riding coordinates:
 C008(H008), C009(H009), C00B(H00B), C00D(H00D), C00F(H00F), C00G(H00G),
 C00I(H00I), C00J(H00J), C00K(H00K), C00L(H00L), C00M(H00M), C00N(H00N),
 C00O(H00O), C00P(H00P), C00Q(H00Q), C00R(H00R), C00S(H00S), C00U(H00U)
4.d Idealised Me refined as rotating group:
 C00T(H00A,H00C,H00E), C00V(H00T,H00V,H00W), C00Y(H00Z,HA,HB), C011(H01E,H01F,
 H01G)
;
_olex2_submission_special_instructions 'No special instructions were received'

loop_
_space_group_symop_operation_xyz
'x, y, z'
'-x+1/2, -y, z+1/2'
'-x, y+1/2, -z+1/2'
'x+1/2, -y+1/2, -z'
'-x, -y, -z'
'x-1/2, y, -z-1/2'
'x, -y-1/2, z-1/2'
'-x-1/2, y-1/2, z'

loop_
_atom_site_label
_atom_site_type_symbol
_atom_site_fract_x
_atom_site_fract_y
_atom_site_fract_z
_atom_site_U_iso_or_equiv
_atom_site_adp_type
_atom_site_occupancy
_atom_site_site_symmetry_order
_atom_site_calc_flag
_atom_site_refinement_flags_posn
_atom_site_refinement_flags_adp
_atom_site_refinement_flags_occupancy
_atom_site_disorder_assembly
_atom_site_disorder_group
Si1 Si 0.56130(5) 0.68077(3) 0.59537(2) 0.02805(13) Uani 1 1 d . . . . .
O2 O 0.54459(13) 0.46876(7) 0.68367(3) 0.0471(4) Uani 1 1 d . . . . .
O1 O 0.52172(12) 0.44243(7) 0.60535(3) 0.0455(4) Uani 1 1 d . . . . .
N1 N 0.58436(13) 0.63275(8) 0.63305(4) 0.0289(4) Uani 1 1 d . . . . .
C3 C 0.69475(16) 0.66642(10) 0.56356(4) 0.0289(4) Uani 1 1 d . . . . .
C2 C 0.54114(15) 0.79134(10) 0.60090(4) 0.0268(4) Uani 1 1 d . . . . .
C1 C 0.59461(17) 0.66301(9) 0.66707(5) 0.0294(4) Uani 1 1 d . . . . .
C008 C 0.46125(16) 0.83658(10) 0.58020(5) 0.0318(5) Uani 1 1 d . . . . .
H008 H 0.414606 0.811198 0.562221 0.038 Uiso 1 1 calc R . . . .
C009 C 0.77478(16) 0.60050(10) 0.56524(5) 0.0306(5) Uani 1 1 d . . . . .
H009 H 0.767497 0.565288 0.584482 0.037 Uiso 1 1 calc R . . . .
C4 C 0.42111(17) 0.64240(10) 0.56895(5) 0.0294(4) Uani 1 1 d . . . . .
C00B C 0.60746(16) 0.83197(10) 0.62706(5) 0.0322(5) Uani 1 1 d . . . . .
H00B H 0.663154 0.803264 0.641795 0.039 Uiso 1 1 calc R . . . .
C00C C 0.70871(17) 0.65353(10) 0.68622(5) 0.0301(4) Uani 1 1 d . . . . .
C00D C 0.71291(18) 0.71702(11) 0.53507(5) 0.0375(5) Uani 1 1 d . . . . .
H00D H 0.661477 0.762843 0.533101 0.045 Uiso 1 1 calc R . . . .
C00E C 0.49083(17) 0.69976(10) 0.68460(5) 0.0329(5) Uani 1 1 d . . . . .
C00F C 0.19524(18) 0.63115(10) 0.55729(5) 0.0386(5) Uani 1 1 d . . . . .
H00F H 0.111236 0.645469 0.563108 0.046 Uiso 1 1 calc R . . . .
C00G C 0.86432(17) 0.58499(10) 0.53972(5) 0.0342(5) Uani 1 1 d . . . . .
H00G H 0.915443 0.538952 0.541307 0.041 Uiso 1 1 calc R . . . .
C00H C 0.82371(16) 0.61761(10) 0.66849(5) 0.0315(5) Uani 1 1 d . . . . .
H00H H 0.792647 0.576438 0.651813 0.038 Uiso 1 1 calc R . . . .
C00I C 0.21855(18) 0.58097(10) 0.52932(5) 0.0374(5) Uani 1 1 d . . . . .
H00I H 0.150580 0.560023 0.516074 0.045 Uiso 1 1 calc R . . . .
C00J C 0.43975(18) 0.59243(10) 0.54038(5) 0.0366(5) Uani 1 1 d . . . . .
H00J H 0.523441 0.578757 0.533953 0.044 Uiso 1 1 calc R . . . .
C00K C 0.59396(17) 0.91282(10) 0.63199(5) 0.0370(5) Uani 1 1 d . . . . .
H00K H 0.640377 0.938721 0.649872 0.044 Uiso 1 1 calc R . . . .
C00L C 0.44726(17) 0.91776(11) 0.58490(5) 0.0365(5) Uani 1 1 d . . . . .
H00L H 0.392300 0.946961 0.570141 0.044 Uiso 1 1 calc R . . . .
C00M C 0.71540(18) 0.67881(11) 0.72076(5) 0.0373(5) Uani 1 1 d . . . . .
H00M H 0.791510 0.671173 0.733391 0.045 Uiso 1 1 calc R . . . .
C00N C 0.61485(19) 0.71458(10) 0.73718(5) 0.0405(5) Uani 1 1 d . . . . .
H00N H 0.621403 0.731590 0.760764 0.049 Uiso 1 1 calc R . . . .
C00O C 0.33999(19) 0.56194(11) 0.52099(5) 0.0408(5) Uani 1 1 d . . . . .
H00O H 0.356471 0.527690 0.501846 0.049 Uiso 1 1 calc R . . . .
C00P C 0.51328(18) 0.95587(11) 0.61101(5) 0.0378(5) Uani 1 1 d . . . . .
H00P H 0.503303 1.011197 0.614517 0.045 Uiso 1 1 calc R . . . .
C00Q C 0.50477(19) 0.72520(10) 0.71877(5) 0.0378(5) Uani 1 1 d . . . . .
H00Q H 0.435933 0.750871 0.729883 0.045 Uiso 1 1 calc R . . . .
C00R C 0.29513(18) 0.66013(10) 0.57661(5) 0.0360(5) Uani 1 1 d . . . . .
H00R H 0.277570 0.693571 0.595955 0.043 Uiso 1 1 calc R . . . .
C00S C 0.87905(18) 0.63650(11) 0.51202(5) 0.0371(5) Uani 1 1 d . . . . .
H00S H 0.941043 0.626482 0.494668 0.044 Uiso 1 1 calc R . . . .
C00T C 0.91549(17) 0.57681(11) 0.69362(5) 0.0419(5) Uani 1 1 d . . . . .
H00A H 0.954589 0.616550 0.708798 0.063 Uiso 1 1 calc GR . . . .
H00C H 0.980999 0.549474 0.680199 0.063 Uiso 1 1 calc GR . . . .
H00E H 0.869557 0.538314 0.707930 0.063 Uiso 1 1 calc GR . . . .
C00U C 0.80279(18) 0.70293(11) 0.50968(5) 0.0412(5) Uani 1 1 d . . . . .
H00U H 0.812260 0.738655 0.490694 0.049 Uiso 1 1 calc R . . . .
C00V C 0.89416(17) 0.68029(10) 0.64701(5) 0.0387(5) Uani 1 1 d . . . . .
H00T H 0.835094 0.706456 0.631068 0.058 Uiso 1 1 calc GR . . . .
H00V H 0.961202 0.654762 0.633473 0.058 Uiso 1 1 calc GR . . . .
H00W H 0.931157 0.719679 0.662758 0.058 Uiso 1 1 calc GR . . . .
C00W C 0.36451(17) 0.70773(11) 0.66665(5) 0.0408(5) Uani 1 1 d . . . . .
H00X H 0.381323 0.705777 0.640967 0.049 Uiso 1 1 calc R . . . .
C00X C 0.5153(2) 0.49611(12) 0.71846(5) 0.0473(6) Uani 1 1 d . . . . .
H00Y H 0.426570 0.483859 0.724399 0.057 Uiso 1 1 calc R . . . .
H H 0.527935 0.554045 0.720223 0.057 Uiso 1 1 calc R . . . .
C00Y C 0.28037(18) 0.63653(12) 0.67510(6) 0.0507(6) Uani 1 1 d . . . . .
H00Z H 0.323242 0.587635 0.668127 0.076 Uiso 1 1 calc GR . . . .
HA H 0.200669 0.641270 0.662339 0.076 Uiso 1 1 calc GR . . . .
HB H 0.263379 0.635163 0.700256 0.076 Uiso 1 1 calc GR . . . .
C00Z C 0.5861(2) 0.38822(11) 0.68763(6) 0.0554(6) Uani 1 1 d . . . . .
H00 H 0.634237 0.370625 0.666883 0.066 Uiso 1 1 calc R . . . .
HC H 0.513568 0.352202 0.691119 0.066 Uiso 1 1 calc R . . . .
C010 C 0.5948(2) 0.39987(12) 0.57979(6) 0.0550(6) Uani 1 1 d . . . . .
H01A H 0.675513 0.382262 0.590156 0.066 Uiso 0.5 1 calc R . P A 1
H01B H 0.613606 0.434579 0.559618 0.066 Uiso 0.5 1 calc R . P A 1
H01C H 0.654822 0.363050 0.591090 0.066 Uiso 0.5 1 calc R . P B 2
H01D H 0.641825 0.436573 0.564416 0.066 Uiso 0.5 1 calc R . P B 2
C011 C 0.29670(19) 0.78572(12) 0.67366(6) 0.0571(6) Uani 1 1 d . . . . .
H01E H 0.276508 0.789663 0.698576 0.086 Uiso 1 1 calc GR . . . .
H01F H 0.218699 0.787659 0.659982 0.086 Uiso 1 1 calc GR . . . .
H01G H 0.351320 0.829952 0.666933 0.086 Uiso 1 1 calc GR . . . .
C012 C 0.3902(2) 0.42300(12) 0.60069(7) 0.0611(7) Uani 1 1 d . . . . .
H01H H 0.348678 0.461457 0.584927 0.073 Uiso 0.5 1 calc R . P C 1
H01I H 0.345429 0.422743 0.623372 0.073 Uiso 0.5 1 calc R . P C 1
H01J H 0.338729 0.471262 0.597236 0.073 Uiso 0.5 1 calc R . P D 2
H01K H 0.357039 0.393121 0.620944 0.073 Uiso 0.5 1 calc R . P D 2
C013 C 0.6687(2) 0.39024(13) 0.71950(6) 0.0666(7) Uani 1 1 d . . . . .
H01L H 0.755705 0.406325 0.713444 0.080 Uiso 1 1 calc R . . . .
H01M H 0.671070 0.337908 0.731128 0.080 Uiso 1 1 calc R . . . .
C014 C 0.6046(2) 0.45267(14) 0.74295(6) 0.0719(7) Uani 1 1 d . . . . .
H01N H 0.557699 0.427060 0.762239 0.086 Uiso 1 1 calc R . . . .
H01O H 0.667619 0.489456 0.752979 0.086 Uiso 1 1 calc R . . . .
C015 C 0.5194(9) 0.3296(3) 0.5681(2) 0.068(3) Uani 0.5 1 d . . P E 1
H01P H 0.557934 0.279560 0.576326 0.081 Uiso 0.5 1 calc R . P E 1
H01Q H 0.512220 0.328004 0.542313 0.081 Uiso 0.5 1 calc R . P E 1
C016 C 0.3915(8) 0.3431(4) 0.58505(16) 0.076(2) Uani 0.5 1 d . . P E 1
H01R H 0.323918 0.338647 0.567321 0.091 Uiso 0.5 1 calc R . P E 1
H01S H 0.376421 0.302746 0.603315 0.091 Uiso 0.5 1 calc R . P E 1
Li1 Li 0.5554(3) 0.52169(18) 0.63921(9) 0.0453(9) Uani 1 1 d . . . . .
C0AA C 0.3922(7) 0.3692(4) 0.56609(15) 0.0579(13) Uani 0.5 1 d . . P E 2
H0AA H 0.344964 0.319490 0.570093 0.069 Uiso 0.5 1 calc R . P E 2
H0AB H 0.352371 0.397903 0.546414 0.069 Uiso 0.5 1 calc R . P E 2
C1AA C 0.4951(9) 0.3556(4) 0.5598(2) 0.0579(13) Uani 0.5 1 d . . P E 2
H1AA H 0.508427 0.365992 0.534605 0.069 Uiso 0.5 1 calc R . P E 2
H1AB H 0.508844 0.298283 0.563590 0.069 Uiso 0.5 1 calc R . P E 2

loop_
_atom_site_aniso_label
_atom_site_aniso_U_11
_atom_site_aniso_U_22
_atom_site_aniso_U_33
_atom_site_aniso_U_23
_atom_site_aniso_U_13
_atom_site_aniso_U_12
Si1 0.0313(3) 0.0274(3) 0.0254(3) 0.0002(2) 0.0001(2) 0.0002(2)
O2 0.0753(10) 0.0300(8) 0.0360(9) -0.0005(6) 0.0080(8) 0.0037(7)
O1 0.0504(9) 0.0436(8) 0.0427(9) -0.0109(7) -0.0005(7) -0.0080(7)
N1 0.0324(9) 0.0304(8) 0.0239(9) 0.0006(7) -0.0015(7) 0.0009(7)
C3 0.0311(11) 0.0284(10) 0.0274(11) -0.0005(9) -0.0028(9) -0.0033(9)
C2 0.0273(10) 0.0304(10) 0.0226(10) 0.0011(8) 0.0023(9) -0.0013(8)
C1 0.0379(12) 0.0250(10) 0.0253(11) 0.0024(8) 0.0020(9) -0.0029(8)
C008 0.0367(11) 0.0318(11) 0.0268(11) 0.0009(9) -0.0008(9) -0.0020(9)
C009 0.0316(11) 0.0343(11) 0.0258(11) 0.0027(8) -0.0032(9) -0.0031(9)
C4 0.0366(12) 0.0268(10) 0.0248(11) 0.0046(8) -0.0002(9) 0.0010(8)
C00B 0.0339(11) 0.0320(11) 0.0308(12) 0.0028(9) -0.0004(9) -0.0004(9)
C00C 0.0351(11) 0.0259(10) 0.0293(12) 0.0007(8) -0.0026(9) -0.0019(8)
C00D 0.0437(12) 0.0345(11) 0.0344(12) 0.0029(9) 0.0050(10) 0.0065(9)
C00E 0.0361(11) 0.0334(11) 0.0292(12) 0.0045(9) 0.0036(10) 0.0014(9)
C00F 0.0330(12) 0.0437(12) 0.0392(13) -0.0065(10) 0.0006(10) -0.0054(9)
C00G 0.0322(11) 0.0386(11) 0.0317(12) -0.0020(10) -0.0037(10) 0.0043(9)
C00H 0.0342(11) 0.0271(10) 0.0333(12) -0.0012(9) -0.0043(9) -0.0002(9)
C00I 0.0388(13) 0.0380(12) 0.0354(13) -0.0037(10) -0.0064(10) -0.0067(9)
C00J 0.0369(11) 0.0388(11) 0.0340(12) -0.0052(9) -0.0017(10) 0.0037(9)
C00K 0.0457(13) 0.0311(11) 0.0341(12) -0.0034(9) -0.0033(10) -0.0028(9)
C00L 0.0416(12) 0.0330(11) 0.0350(12) 0.0056(9) -0.0017(10) 0.0043(10)
C00M 0.0404(12) 0.0366(11) 0.0349(13) -0.0040(10) -0.0061(10) -0.0023(10)
C00N 0.0508(13) 0.0406(12) 0.0300(12) -0.0046(10) -0.0006(11) -0.0045(10)
C00O 0.0444(13) 0.0435(12) 0.0344(13) -0.0125(10) -0.0043(10) 0.0036(10)
C00P 0.0459(12) 0.0255(10) 0.0420(13) 0.0014(9) 0.0010(11) -0.0006(9)
C00Q 0.0468(13) 0.0318(11) 0.0349(13) 0.0006(10) 0.0097(11) 0.0035(9)
C00R 0.0402(12) 0.0361(11) 0.0317(12) -0.0061(9) 0.0015(10) -0.0035(9)
C00S 0.0383(12) 0.0458(12) 0.0271(12) -0.0016(10) 0.0057(9) 0.0015(10)
C00T 0.0427(13) 0.0398(11) 0.0431(13) -0.0005(10) -0.0089(10) 0.0020(10)
C00U 0.0513(13) 0.0413(12) 0.0311(12) 0.0054(10) 0.0087(11) 0.0049(10)
C00V 0.0379(12) 0.0339(11) 0.0442(13) -0.0029(10) -0.0007(10) 0.0039(9)
C00W 0.0365(12) 0.0543(13) 0.0316(12) 0.0031(10) 0.0072(10) 0.0057(10)
C00X 0.0645(15) 0.0417(13) 0.0356(13) 0.0015(10) 0.0085(12) 0.0030(11)
C00Y 0.0365(13) 0.0651(15) 0.0506(15) -0.0028(12) -0.0036(11) 0.0018(11)
C00Z 0.0783(17) 0.0303(12) 0.0576(16) 0.0025(11) 0.0134(14) 0.0037(11)
C010 0.0507(14) 0.0613(15) 0.0531(15) -0.0189(12) 0.0020(12) -0.0007(11)
C011 0.0485(14) 0.0630(15) 0.0597(16) 0.0183(12) 0.0101(12) 0.0182(11)
C012 0.0521(15) 0.0541(14) 0.0771(19) -0.0185(13) 0.0149(13) -0.0151(11)
C013 0.0783(18) 0.0550(15) 0.0665(18) 0.0200(13) 0.0165(15) 0.0175(13)
C014 0.095(2) 0.0670(16) 0.0533(17) 0.0079(13) 0.0032(15) 0.0217(15)
C015 0.064(5) 0.029(3) 0.110(6) -0.023(3) -0.040(4) 0.017(3)
C016 0.077(4) 0.088(5) 0.063(5) -0.036(4) 0.027(4) -0.043(4)
Li1 0.057(2) 0.039(2) 0.039(2) 0.0017(16) -0.0028(18) -0.0011(17)
C0AA 0.047(3) 0.060(3) 0.066(3) -0.037(3) 0.008(3) -0.007(3)
C1AA 0.047(3) 0.060(3) 0.066(3) -0.037(3) 0.008(3) -0.007(3)

loop_
_atom_type_symbol
_atom_type_description
_atom_type_scat_dispersion_real
_atom_type_scat_dispersion_imag
_atom_type_scat_source
C C 0.0033 0.0016 'International Tables Vol C Tables 4.2.6.8 and 6.1.1.4'
H H 0.0000 0.0000 'International Tables Vol C Tables 4.2.6.8 and 6.1.1.4'
Li Li -0.0003 0.0001 'International Tables Vol C Tables 4.2.6.8 and 6.1.1.4'
N N 0.0061 0.0033 'International Tables Vol C Tables 4.2.6.8 and 6.1.1.4'
O O 0.0106 0.0060 'International Tables Vol C Tables 4.2.6.8 and 6.1.1.4'
Si Si 0.0817 0.0704 'International Tables Vol C Tables 4.2.6.8 and 6.1.1.4'

loop_
_geom_angle_atom_site_label_1
_geom_angle_atom_site_label_2
_geom_angle_atom_site_label_3
_geom_angle
_geom_angle_site_symmetry_1
_geom_angle_site_symmetry_3
_geom_angle_publ_flag
N1 Si1 C3 112.67(8) . . ?
N1 Si1 C2 113.49(8) . . ?
N1 Si1 C4 113.93(7) . . ?
C3 Si1 C2 106.53(8) . . ?
C3 Si1 C4 101.48(8) . . ?
C2 Si1 C4 107.81(8) . . ?
C00X O2 Li1 132.82(15) . . ?
C00Z O2 C00X 105.76(14) . . ?
C00Z O2 Li1 120.93(15) . . ?
C010 O1 C012 108.81(15) . . ?
C010 O1 Li1 135.62(16) . . ?
C012 O1 Li1 115.26(15) . . ?
Si1 N1 Li1 123.88(13) . . ?
C1 N1 Si1 129.43(12) . . ?
C1 N1 Li1 104.76(14) . . ?
C009 C3 Si1 121.87(13) . . ?
C00D C3 Si1 121.95(14) . . ?
C00D C3 C009 115.95(17) . . ?
C008 C2 Si1 123.23(13) . . ?
C008 C2 C00B 116.38(16) . . ?
C00B C2 Si1 120.40(13) . . ?
N1 C1 C00C 120.18(16) . . ?
N1 C1 C00E 122.25(16) . . ?
C00C C1 C00E 117.47(16) . . ?
C2 C008 H008 118.9 . . ?
C2 C008 C00L 122.23(17) . . ?
C00L C008 H008 118.9 . . ?
C3 C009 H009 118.9 . . ?
C00G C009 C3 122.16(17) . . ?
C00G C009 H009 118.9 . . ?
C00J C4 Si1 120.62(14) . . ?
C00J C4 C00R 115.37(17) . . ?
C00R C4 Si1 124.00(14) . . ?
C2 C00B H00B 119.1 . . ?
C00K C00B C2 121.82(17) . . ?
C00K C00B H00B 119.1 . . ?
C1 C00C C00H 119.77(16) . . ?
C00M C00C C1 119.87(17) . . ?
C00M C00C C00H 120.34(16) . . ?
C3 C00D H00D 118.7 . . ?
C00U C00D C3 122.56(17) . . ?
C00U C00D H00D 118.7 . . ?
C1 C00E C00W 120.49(16) . . ?
C00Q C00E C1 119.70(17) . . ?
C00Q C00E C00W 119.76(17) . . ?
C00I C00F H00F 120.2 . . ?
C00R C00F H00F 120.2 . . ?
C00R C00F C00I 119.51(18) . . ?
C009 C00G H00G 120.0 . . ?
C00S C00G C009 119.96(17) . . ?
C00S C00G H00G 120.0 . . ?
C00C C00H H00H 107.3 . . ?
C00C C00H C00T 114.12(15) . . ?
C00C C00H C00V 110.75(14) . . ?
C00T C00H H00H 107.3 . . ?
C00T C00H C00V 109.70(14) . . ?
C00V C00H H00H 107.3 . . ?
C00F C00I H00I 120.3 . . ?
C00O C00I C00F 119.48(18) . . ?
C00O C00I H00I 120.3 . . ?
C4 C00J H00J 118.9 . . ?
C00O C00J C4 122.29(18) . . ?
C00O C00J H00J 118.9 . . ?
C00B C00K H00K 119.9 . . ?
C00P C00K C00B 120.23(18) . . ?
C00P C00K H00K 119.9 . . ?
C008 C00L H00L 120.0 . . ?
C00P C00L C008 119.96(17) . . ?
C00P C00L H00L 120.0 . . ?
C00C C00M H00M 119.0 . . ?
C00N C00M C00C 121.92(18) . . ?
C00N C00M H00M 119.0 . . ?
C00M C00N H00N 120.6 . . ?
C00Q C00N C00M 118.72(18) . . ?
C00Q C00N H00N 120.6 . . ?
C00I C00O C00J 120.39(18) . . ?
C00I C00O H00O 119.8 . . ?
C00J C00O H00O 119.8 . . ?
C00K C00P H00P 120.3 . . ?
C00L C00P C00K 119.38(17) . . ?
C00L C00P H00P 120.3 . . ?
C00E C00Q H00Q 118.9 . . ?
C00N C00Q C00E 122.29(18) . . ?
C00N C00Q H00Q 118.9 . . ?
C4 C00R H00R 118.5 . . ?
C00F C00R C4 122.96(17) . . ?
C00F C00R H00R 118.5 . . ?
C00G C00S H00S 120.2 . . ?
C00G C00S C00U 119.57(18) . . ?
C00U C00S H00S 120.2 . . ?
C00H C00T H00A 109.5 . . ?
C00H C00T H00C 109.5 . . ?
C00H C00T H00E 109.5 . . ?
H00A C00T H00C 109.5 . . ?
H00A C00T H00E 109.5 . . ?
H00C C00T H00E 109.5 . . ?
C00D C00U C00S 119.77(18) . . ?
C00D C00U H00U 120.1 . . ?
C00S C00U H00U 120.1 . . ?
C00H C00V H00T 109.5 . . ?
C00H C00V H00V 109.5 . . ?
C00H C00V H00W 109.5 . . ?
H00T C00V H00V 109.5 . . ?
H00T C00V H00W 109.5 . . ?
H00V C00V H00W 109.5 . . ?
C00E C00W H00X 106.6 . . ?
C00E C00W C00Y 110.52(15) . . ?
C00E C00W C011 114.53(17) . . ?
C00Y C00W H00X 106.6 . . ?
C011 C00W H00X 106.6 . . ?
C011 C00W C00Y 111.46(16) . . ?
O2 C00X H00Y 110.5 . . ?
O2 C00X H 110.5 . . ?
O2 C00X C014 106.26(16) . . ?
H00Y C00X H 108.7 . . ?
C014 C00X H00Y 110.5 . . ?
C014 C00X H 110.5 . . ?
C00W C00Y H00Z 109.5 . . ?
C00W C00Y HA 109.5 . . ?
C00W C00Y HB 109.5 . . ?
H00Z C00Y HA 109.5 . . ?
H00Z C00Y HB 109.5 . . ?
HA C00Y HB 109.5 . . ?
O2 C00Z H00 110.9 . . ?
O2 C00Z HC 110.9 . . ?
O2 C00Z C013 104.04(16) . . ?
H00 C00Z HC 109.0 . . ?
C013 C00Z H00 110.9 . . ?
C013 C00Z HC 110.9 . . ?
O1 C010 H01A 110.1 . . ?
O1 C010 H01B 110.1 . . ?
O1 C010 H01C 111.3 . . ?
O1 C010 H01D 111.3 . . ?
O1 C010 C015 108.1(4) . . ?
O1 C010 C1AA 102.4(4) . . ?
H01A C010 H01B 108.4 . . ?
H01C C010 H01D 109.2 . . ?
C015 C010 H01A 110.1 . . ?
C015 C010 H01B 110.1 . . ?
C1AA C010 H01C 111.3 . . ?
C1AA C010 H01D 111.3 . . ?
C00W C011 H01E 109.5 . . ?
C00W C011 H01F 109.5 . . ?
C00W C011 H01G 109.5 . . ?
H01E C011 H01F 109.5 . . ?
H01E C011 H01G 109.5 . . ?
H01F C011 H01G 109.5 . . ?
O1 C012 H01H 110.9 . . ?
O1 C012 H01I 110.9 . . ?
O1 C012 H01J 111.3 . . ?
O1 C012 H01K 111.3 . . ?
O1 C012 C016 104.4(4) . . ?
O1 C012 C0AA 102.6(3) . . ?
H01H C012 H01I 108.9 . . ?
H01J C012 H01K 109.2 . . ?
C016 C012 H01H 110.9 . . ?
C016 C012 H01I 110.9 . . ?
C0AA C012 H01J 111.3 . . ?
C0AA C012 H01K 111.3 . . ?
C00Z C013 H01L 111.1 . . ?
C00Z C013 H01M 111.1 . . ?
C00Z C013 C014 103.37(18) . . ?
H01L C013 H01M 109.1 . . ?
C014 C013 H01L 111.1 . . ?
C014 C013 H01M 111.1 . . ?
C00X C014 C013 104.19(19) . . ?
C00X C014 H01N 110.9 . . ?
C00X C014 H01O 110.9 . . ?
C013 C014 H01N 110.9 . . ?
C013 C014 H01O 110.9 . . ?
H01N C014 H01O 108.9 . . ?
C010 C015 H01P 111.1 . . ?
C010 C015 H01Q 111.1 . . ?
C010 C015 C016 103.2(5) . . ?
H01P C015 H01Q 109.1 . . ?
C016 C015 H01P 111.1 . . ?
C016 C015 H01Q 111.1 . . ?
C012 C016 C015 108.6(4) . . ?
C012 C016 H01R 110.0 . . ?
C012 C016 H01S 110.0 . . ?
C015 C016 H01R 110.0 . . ?
C015 C016 H01S 110.0 . . ?
H01R C016 H01S 108.4 . . ?
O1 Li1 O2 105.38(16) . . ?
O1 Li1 N1 129.57(19) . . ?
N1 Li1 O2 124.95(18) . . ?
C012 C0AA H0AA 110.2 . . ?
C012 C0AA H0AB 110.2 . . ?
H0AA C0AA H0AB 108.5 . . ?
C1AA C0AA C012 107.5(5) . . ?
C1AA C0AA H0AA 110.2 . . ?
C1AA C0AA H0AB 110.2 . . ?
C010 C1AA H1AA 107.9 . . ?
C010 C1AA H1AB 107.9 . . ?
C0AA C1AA C010 117.7(6) . . ?
C0AA C1AA H1AA 107.9 . . ?
C0AA C1AA H1AB 107.9 . . ?
H1AA C1AA H1AB 107.2 . . ?

loop_
_geom_bond_atom_site_label_1
_geom_bond_atom_site_label_2
_geom_bond_distance
_geom_bond_site_symmetry_2
_geom_bond_publ_flag
Si1 N1 1.6730(15) . ?
Si1 C3 1.8834(18) . ?
Si1 C2 1.8916(17) . ?
Si1 C4 1.9120(19) . ?
O2 C00X 1.444(2) . ?
O2 C00Z 1.438(2) . ?
O2 Li1 1.926(4) . ?
O1 C010 1.440(2) . ?
O1 C012 1.444(2) . ?
O1 Li1 1.898(3) . ?
N1 C1 1.403(2) . ?
N1 Li1 1.915(3) . ?
C3 C009 1.402(2) . ?
C3 C00D 1.399(2) . ?
C2 C008 1.389(2) . ?
C2 C00B 1.403(2) . ?
C1 C00C 1.424(2) . ?
C1 C00E 1.431(2) . ?
C008 H008 0.9500 . ?
C008 C00L 1.391(2) . ?
C009 H009 0.9500 . ?
C009 C00G 1.388(2) . ?
C4 C00J 1.396(2) . ?
C4 C00R 1.401(2) . ?
C00B H00B 0.9500 . ?
C00B C00K 1.386(2) . ?
C00C C00H 1.522(2) . ?
C00C C00M 1.392(2) . ?
C00D H00D 0.9500 . ?
C00D C00U 1.383(2) . ?
C00E C00Q 1.385(2) . ?
C00E C00W 1.512(2) . ?
C00F H00F 0.9500 . ?
C00F C00I 1.388(2) . ?
C00F C00R 1.382(2) . ?
C00G H00G 0.9500 . ?
C00G C00S 1.381(2) . ?
C00H H00H 1.0000 . ?
C00H C00T 1.532(2) . ?
C00H C00V 1.535(2) . ?
C00I H00I 0.9500 . ?
C00I C00O 1.366(2) . ?
C00J H00J 0.9500 . ?
C00J C00O 1.392(2) . ?
C00K H00K 0.9500 . ?
C00K C00P 1.381(2) . ?
C00L H00L 0.9500 . ?
C00L C00P 1.380(2) . ?
C00M H00M 0.9500 . ?
C00M C00N 1.378(2) . ?
C00N H00N 0.9500 . ?
C00N C00Q 1.376(2) . ?
C00O H00O 0.9500 . ?
C00P H00P 0.9500 . ?
C00Q H00Q 0.9500 . ?
C00R H00R 0.9500 . ?
C00S H00S 0.9500 . ?
C00S C00U 1.386(2) . ?
C00T H00A 0.9800 . ?
C00T H00C 0.9800 . ?
C00T H00E 0.9800 . ?
C00U H00U 0.9500 . ?
C00V H00T 0.9800 . ?
C00V H00V 0.9800 . ?
C00V H00W 0.9800 . ?
C00W H00X 1.0000 . ?
C00W C00Y 1.532(3) . ?
C00W C011 1.525(3) . ?
C00X H00Y 0.9900 . ?
C00X H 0.9900 . ?
C00X C014 1.522(3) . ?
C00Y H00Z 0.9800 . ?
C00Y HA 0.9800 . ?
C00Y HB 0.9800 . ?
C00Z H00 0.9900 . ?
C00Z HC 0.9900 . ?
C00Z C013 1.503(3) . ?
C010 H01A 0.9900 . ?
C010 H01B 0.9900 . ?
C010 H01C 0.9900 . ?
C010 H01D 0.9900 . ?
C010 C015 1.500(8) . ?
C010 C1AA 1.505(8) . ?
C011 H01E 0.9800 . ?
C011 H01F 0.9800 . ?
C011 H01G 0.9800 . ?
C012 H01H 0.9900 . ?
C012 H01I 0.9900 . ?
C012 H01J 0.9900 . ?
C012 H01K 0.9900 . ?
C012 C016 1.476(7) . ?
C012 C0AA 1.606(6) . ?
C013 H01L 0.9900 . ?
C013 H01M 0.9900 . ?
C013 C014 1.543(3) . ?
C014 H01N 0.9900 . ?
C014 H01O 0.9900 . ?
C015 H01P 0.9900 . ?
C015 H01Q 0.9900 . ?
C015 C016 1.522(10) . ?
C016 H01R 0.9900 . ?
C016 H01S 0.9900 . ?
C0AA H0AA 0.9900 . ?
C0AA H0AB 0.9900 . ?
C0AA C1AA 1.142(8) . ?
C1AA H1AA 0.9900 . ?
C1AA H1AB 0.9900 . ?
